data_7013947
loop_
_publ_author_name
'Komuro, Takashi'
'Matsuo, Tsukasa'
'Kawaguchi, Hiroyuki'
'Tatsumi, Kazuyuki'

_publ_section_title
;
 Synthesis and structural characterization of silanethiolato complexes
 having tert-butyldimethylsilyl and trimethylsilyl groups.
;
_journal_issue 10
_journal_name_full 'Dalton transactions (Cambridge, England : 2003)'
_journal_page_first 1618
_journal_page_last 1625
_journal_paper_doi 10.1039/b316567a
_journal_year 2004
_chemical_formula_moiety '[Li(tmeda)(SSiMe2tBu)]2'
_chemical_formula_sum 'C24 H62 Li2 N4 S2 Si2'
_chemical_formula_weight 540.95
_space_group_IT_number 36
_symmetry_cell_setting orthorhombic
_symmetry_Int_Tables_number 36
_symmetry_space_group_name_Hall 'C 2c -2'
_symmetry_space_group_name_H-M 'C m c 21'
_cell_angle_alpha 90
_cell_angle_beta 90
_cell_angle_gamma 90
_cell_formula_units_Z 4
_cell_length_a 16.9833(7)
_cell_length_b 15.8113(4)
_cell_length_c 13.6271(5)
_cell_measurement_reflns_used 6663
_cell_measurement_temperature 193.1
_cell_measurement_theta_max 13.7
_cell_measurement_theta_min 1.7
_cell_volume 3659.3(2)
_computing_cell_refinement CrystalClear
_computing_data_collection CrystalClear
_computing_data_reduction CrystalStructure
_computing_publication_material 'CrystalStructure Ver. 3.5.1'
_computing_structure_refinement CRYSTALS
_computing_structure_solution SIR92
_diffrn_detector_area_resol_mean 7.32
_diffrn_measured_fraction_theta_full 0.9889
_diffrn_measured_fraction_theta_max 0.9906
_diffrn_measurement_device_type 'Rigaku Mercury'
_diffrn_measurement_method \w
_diffrn_radiation_type 'Mo K\a'
_diffrn_radiation_wavelength 0.7107
_diffrn_reflns_av_R_equivalents 0.038
_diffrn_reflns_limit_h_max 16
_diffrn_reflns_limit_h_min -22
_diffrn_reflns_limit_k_max 19
_diffrn_reflns_limit_k_min -20
_diffrn_reflns_limit_l_max 17
_diffrn_reflns_limit_l_min -17
_diffrn_reflns_number 33628
_diffrn_reflns_theta_full 27.50
_diffrn_reflns_theta_max 27.48
_exptl_absorpt_coefficient_mu 0.227
_exptl_absorpt_correction_type none
_exptl_crystal_colour colorless
_exptl_crystal_density_diffrn 0.982
_exptl_crystal_density_method 'not measured'
_exptl_crystal_description prism
_exptl_crystal_F_000 1200.00
_exptl_crystal_size_max 0.15
_exptl_crystal_size_mid 0.05
_exptl_crystal_size_min 0.05
_refine_diff_density_max 1.08
_refine_diff_density_min -0.46
_refine_ls_abs_structure_details 'Flack, H. D. (1983), Acta Cryst. A39, 876-881.  0 Friedel Pairs'
_refine_ls_abs_structure_Flack 0.07(13)
_refine_ls_extinction_method none
_refine_ls_goodness_of_fit_ref 1.002
_refine_ls_hydrogen_treatment refall
_refine_ls_number_parameters 209
_refine_ls_number_reflns 4290
_refine_ls_R_factor_gt 0.0540
_refine_ls_shift/su_max 0.0000
_refine_ls_structure_factor_coef Fsqd
_refine_ls_weighting_details 'w = 1/[0.0039Fo^2^ + 1.0000\s(Fo^2^)]/(4Fo^2^)'
_refine_ls_weighting_scheme calc
_refine_ls_wR_factor_ref 0.1680
_reflns_number_gt 3525
_reflns_number_total 4451
_reflns_threshold_expression F^2^>2.0\s(F^2^)
_cod_data_source_file b316567a.txt
_cod_data_source_block '[Li(tmeda)(SSiMe2tBu)]2'
_cod_original_sg_symbol_H-M 'C m c 21   '
_cod_original_formula_sum 'C24 H62 Li2 N4 S2 Si2 '
_cod_database_code 7013947

loop_
_symmetry_equiv_pos_as_xyz
x,y,z
x+1/2,y+1/2,z
-x,y,z
-x+1/2,y+1/2,z
x,-y,z+1/2
x+1/2,-y+1/2,z+1/2
-x,-y,z+1/2
-x+1/2,-y+1/2,z+1/2

loop_
_atom_site_label
_atom_site_type_symbol
_atom_site_fract_x
_atom_site_fract_y
_atom_site_fract_z
_atom_site_U_iso_or_equiv
_atom_site_adp_type
_atom_site_occupancy
_atom_site_symmetry_multiplicity
_atom_site_calc_flag
_atom_site_refinement_flags
_atom_site_disorder_assembly
_atom_site_disorder_group
S(1) S -0.39853(4) -0.84971(4) -0.10223(10) 0.0517(2) Uani 1.00 1 d . . .
Si(1) Si -0.27691(4) -0.84044(5) -0.11606(9) 0.0506(2) Uani 1.00 1 d . . .
N(1) N -0.5000 -1.0439(2) -0.2395(2) 0.0514(9) Uani 1.00 1 d . . .
N(2) N -0.5000 -0.8926(2) -0.3588(2) 0.0551(10) Uani 1.00 1 d . . .
N(3) N -0.5000 -0.6285(2) -0.1616(3) 0.0506(9) Uani 1.00 1 d . . .
N(4) N -0.5000 -0.6685(2) 0.0491(3) 0.0520(9) Uani 1.00 1 d . . .
C(1) C -0.2400(3) -0.8932(5) -0.2296(3) 0.105(2) Uani 1.00 1 d . . .
C(2) C -0.2422(2) -0.7267(3) -0.1179(6) 0.118(2) Uani 1.00 1 d . . .
C(3) C -0.2258(2) -0.8912(2) -0.0069(2) 0.0569(8) Uani 1.00 1 d . . .
C(4) C -0.1362(2) -0.8803(3) -0.0156(4) 0.0824(12) Uani 1.00 1 d . . .
C(5) C -0.2547(3) -0.8512(4) 0.0879(3) 0.097(2) Uani 1.00 1 d . . .
C(6) C -0.2466(3) -0.9861(3) -0.0085(4) 0.0822(12) Uani 1.00 1 d . . .
C(7) C -0.4300(3) -1.0850(3) -0.2004(4) 0.0822(13) Uani 1.00 1 d . . .
C(8) C -0.5178(6) -1.0465(4) -0.3457(3) 0.061(3) Uani 0.50 1 d P . .
C(9) C -0.4728(4) -0.9752(4) -0.3960(4) 0.067(2) Uani 0.50 1 d P . .
C(10) C -0.5692(4) -0.8487(5) -0.3918(4) 0.135(3) Uani 1.00 1 d . . .
C(11) C -0.5693(4) -0.6156(4) -0.2188(6) 0.128(2) Uani 1.00 1 d . . .
C(12) C -0.4773(4) -0.5686(4) -0.0839(6) 0.070(2) Uani 0.50 1 d P . .
C(13) C -0.5199(4) -0.5841(4) 0.0107(5) 0.064(2) Uani 0.50 1 d P . .
C(14) C -0.4324(3) -0.6831(4) 0.1089(4) 0.104(2) Uani 1.00 1 d . . .
Li(1) Li -0.5000 -0.9122(4) -0.2045(4) 0.044(2) Uani 1.00 1 d . . .
Li(2) Li -0.5000 -0.7460(4) -0.0789(4) 0.047(2) Uani 1.00 1 d . . .
H(1) H -0.1835 -0.8857 -0.2348 0.127 Uiso 1.00 1 c . . .
H(2) H -0.2654 -0.8691 -0.2869 0.127 Uiso 1.00 1 c . . .
H(3) H -0.2521 -0.9530 -0.2256 0.127 Uiso 1.00 1 c . . .
H(4) H -0.2567 -0.6986 -0.0573 0.141 Uiso 1.00 1 c . . .
H(5) H -0.2667 -0.6979 -0.1728 0.141 Uiso 1.00 1 c . . .
H(6) H -0.1854 -0.7253 -0.1256 0.141 Uiso 1.00 1 c . . .
H(7) H -0.1228 -0.8206 -0.0151 0.099 Uiso 1.00 1 c . . .
H(8) H -0.1182 -0.9055 -0.0765 0.099 Uiso 1.00 1 c . . .
H(9) H -0.1108 -0.9082 0.0393 0.099 Uiso 1.00 1 c . . .
H(10) H -0.3114 -0.8579 0.0928 0.116 Uiso 1.00 1 c . . .
H(11) H -0.2416 -0.7915 0.0886 0.116 Uiso 1.00 1 c . . .
H(12) H -0.2296 -0.8791 0.1430 0.116 Uiso 1.00 1 c . . .
H(13) H -0.2207 -1.0136 0.0463 0.099 Uiso 1.00 1 c . . .
H(14) H -0.2285 -1.0110 -0.0695 0.099 Uiso 1.00 1 c . . .
H(15) H -0.3031 -0.9934 -0.0029 0.098 Uiso 1.00 1 c . . .
H(16) H -0.4278 -1.0771 -0.1298 0.099 Uiso 1.00 1 c . . .
H(17) H -0.3834 -1.0606 -0.2302 0.099 Uiso 1.00 1 c . . .
H(18) H -0.4323 -1.1449 -0.2151 0.099 Uiso 1.00 1 c . . .
H(19) H -0.6152 -0.8834 -0.3796 0.162 Uiso 1.00 1 c . . .
H(20) H -0.5647 -0.8375 -0.4616 0.162 Uiso 1.00 1 c . . .
H(21) H -0.5743 -0.7956 -0.3567 0.162 Uiso 1.00 1 c . . .
H(22) H -0.6152 -0.6139 -0.1766 0.153 Uiso 1.00 1 c . . .
H(23) H -0.5743 -0.6621 -0.2648 0.153 Uiso 1.00 1 c . . .
H(24) H -0.5651 -0.5628 -0.2547 0.153 Uiso 1.00 1 c . . .
H(25) H -0.4359 -0.6486 0.1676 0.125 Uiso 1.00 1 c . . .
H(26) H -0.3855 -0.6679 0.0723 0.125 Uiso 1.00 1 c . . .
H(27) H -0.4298 -0.7423 0.1272 0.125 Uiso 1.00 1 c . . .

loop_
_atom_site_aniso_label
_atom_site_aniso_U_11
_atom_site_aniso_U_22
_atom_site_aniso_U_33
_atom_site_aniso_U_12
_atom_site_aniso_U_13
_atom_site_aniso_U_23
S(1) 0.0330(3) 0.0593(4) 0.0627(4) 0.0024(2) -0.0026(3) -0.0182(3)
Si(1) 0.0352(3) 0.0633(4) 0.0531(4) -0.0023(3) 0.0021(3) 0.0054(4)
N(1) 0.070(2) 0.046(2) 0.038(1) 0.0000 0.0000 -0.0031(13)
N(2) 0.078(3) 0.047(2) 0.040(2) 0.0000 0.0000 -0.0057(13)
N(3) 0.051(2) 0.045(2) 0.055(2) 0.0000 0.0000 -0.000(1)
N(4) 0.053(2) 0.049(2) 0.055(2) 0.0000 0.0000 -0.011(1)
C(1) 0.063(3) 0.190(6) 0.063(2) 0.014(3) 0.015(2) -0.019(3)
C(2) 0.066(2) 0.072(2) 0.215(7) -0.017(2) -0.004(4) 0.055(4)
C(3) 0.048(2) 0.063(2) 0.060(2) 0.0108(12) -0.0038(13) -0.0037(13)
C(4) 0.050(2) 0.091(3) 0.106(3) 0.015(2) -0.023(2) -0.021(2)
C(5) 0.085(3) 0.150(5) 0.056(2) 0.039(3) -0.015(2) -0.025(2)
C(6) 0.078(2) 0.066(2) 0.102(3) 0.014(2) 0.010(2) 0.021(2)
C(7) 0.084(3) 0.075(2) 0.088(3) 0.014(2) -0.008(2) -0.014(2)
C(8) 0.096(11) 0.052(3) 0.035(2) -0.004(3) -0.006(3) -0.009(2)
C(9) 0.100(7) 0.059(3) 0.043(3) -0.002(3) 0.024(3) -0.000(2)
C(10) 0.133(6) 0.212(9) 0.060(2) 0.080(5) -0.011(3) 0.003(3)
C(11) 0.115(4) 0.100(4) 0.168(6) -0.024(3) -0.071(4) 0.054(4)
C(12) 0.077(6) 0.048(3) 0.084(4) -0.012(3) -0.006(3) -0.007(3)
C(13) 0.069(7) 0.047(3) 0.077(4) 0.007(3) -0.011(3) -0.015(2)
C(14) 0.079(3) 0.122(4) 0.111(4) 0.020(3) -0.034(3) -0.049(3)
Li(1) 0.045(3) 0.044(3) 0.042(3) 0.0000 0.0000 -0.001(2)
Li(2) 0.060(4) 0.034(3) 0.048(3) 0.0000 0.0000 -0.004(2)

loop_
_atom_type_symbol
_atom_type_description
_atom_type_scat_dispersion_real
_atom_type_scat_dispersion_imag
_atom_type_scat_source
C C 0.003 0.002
;
International Tables for Crystallography
(1992, Vol. C, Tables 4.2.6.8 and 6.1.1.4)
;
H H 0.000 0.000
;
International Tables for Crystallography
(1992, Vol. C, Table 6.1.1.4)
;
N N 0.006 0.003
;
International Tables for Crystallography
(1992, Vol. C, Tables 4.2.6.8 and 6.1.1.4)
;
S S 0.125 0.123
;
International Tables for Crystallography
(1992, Vol. C, Tables 4.2.6.8 and 6.1.1.4)
;
Si Si 0.082 0.070
;
International Tables for Crystallography
(1992, Vol. C, Tables 4.2.6.8 and 6.1.1.4)
;
Li Li 0.000 0.000
;
International Tables for Crystallography
(1992, Vol. C, Tables 4.2.6.8 and 6.1.1.4)
;

loop_
_geom_angle_atom_site_label_1
_geom_angle_atom_site_label_2
_geom_angle_atom_site_label_3
_geom_angle
_geom_angle_publ_flag
_geom_angle_site_symmetry_1
_geom_angle_site_symmetry_2
_geom_angle_site_symmetry_3
Si(1) S(1) Li(1) 133.0(1) yes . . .
Si(1) S(1) Li(2) 132.6(1) yes . . .
Li(1) S(1) Li(2) 81.0(2) yes . . .
C(1) Si(1) C(2) 108.0(3) yes . . .
C(1) Si(1) C(3) 107.9(2) yes . . .
C(1) Si(1) S(1) 112.2(2) yes . . .
C(2) Si(1) C(3) 105.6(2) yes . . .
C(2) Si(1) S(1) 112.2(1) yes . . .
C(3) Si(1) S(1) 110.7(1) yes . . .
C(7) N(1) C(8) 120.9(4) yes . . .
C(7) N(1) Li(1) 110.7(2) yes . . .
C(8) N(1) Li(1) 104.2(3) yes . . .
C(9) N(2) C(10) 125.2(4) yes . . .
C(9) N(2) Li(1) 102.2(3) yes . . .
C(10) N(2) Li(1) 112.3(3) yes . . .
C(11) N(3) C(12) 121.2(4) yes . . .
C(11) N(3) Li(2) 113.9(3) yes . . .
C(12) N(3) Li(2) 100.2(3) yes . . .
C(13) N(4) C(14) 122.3(4) yes . . .
C(13) N(4) Li(2) 103.3(4) yes . . .
C(14) N(4) Li(2) 112.0(3) yes . . .
C(4) C(3) C(5) 109.9(3) yes . . .
C(4) C(3) C(6) 109.6(3) yes . . .
C(4) C(3) Si(1) 110.1(3) yes . . .
C(5) C(3) C(6) 110.1(3) yes . . .
C(5) C(3) Si(1) 110.0(3) yes . . .
C(6) C(3) Si(1) 107.2(2) yes . . .
C(9) C(8) N(1) 108.5(5) yes . . .
N(2) C(9) C(8) 110.1(5) yes . . .
C(13) C(12) N(3) 112.8(5) yes . . .
N(4) C(13) C(12) 110.0(5) yes . . .
S(1) Li(1) N(1) 121.7(2) yes . . .
S(1) Li(1) N(2) 120.6(2) yes . . .
N(1) Li(1) N(2) 85.5(2) yes . . .
S(1) Li(2) N(3) 121.0(2) yes . . .
S(1) Li(2) N(4) 120.1(2) yes . . .
N(3) Li(2) N(4) 86.2(2) yes . . .
S(1) Li(1) S(1) 41.72(9) yes . . 65502
S(1) Li(2) S(1) 41.15(9) yes . . 65502

loop_
_geom_bond_atom_site_label_1
_geom_bond_atom_site_label_2
_geom_bond_distance
_geom_bond_publ_flag
_geom_bond_site_symmetry_1
_geom_bond_site_symmetry_2
S(1) Si(1) 2.079(1) yes . .
S(1) Li(1) 2.426(4) yes . .
S(1) Li(2) 2.400(4) yes . .
Si(1) C(1) 1.866(5) yes . .
Si(1) C(2) 1.893(4) yes . .
Si(1) C(3) 1.901(3) yes . .
N(1) C(7) 1.456(5) yes . .
N(1) C(8) 1.479(6) yes . .
N(1) Li(1) 2.137(7) yes . .
N(2) C(9) 1.475(7) yes . .
N(2) C(10) 1.437(7) yes . .
N(2) Li(1) 2.125(7) yes . .
N(3) C(11) 1.426(7) yes . .
N(3) C(12) 1.472(7) yes . .
N(3) Li(2) 2.173(7) yes . .
N(4) C(13) 1.472(7) yes . .
N(4) C(14) 1.427(6) yes . .
N(4) Li(2) 2.132(7) yes . .
C(3) C(4) 1.536(5) yes . .
C(3) C(5) 1.519(6) yes . .
C(3) C(6) 1.541(5) yes . .
C(8) C(9) 1.52(1) yes . .
C(12) C(13) 1.50(1) yes . .

loop_
_geom_contact_atom_site_label_1
_geom_contact_atom_site_label_2
_geom_contact_distance
_geom_contact_publ_flag
_geom_contact_site_symmetry_1
_geom_contact_site_symmetry_2
S(1) S(1) 3.447(1) yes . 45502
S(1) C(1) 3.276(5) yes . 55501
S(1) C(2) 3.298(4) yes . 55501
S(1) C(3) 3.275(3) yes . 55501
S(1) Li(1) 2.426(4) yes . 55501
S(1) Li(2) 2.400(4) yes . 55501
Si(1) C(2) 1.893(4) yes . 55501
Si(1) C(3) 1.901(3) yes . 55501
Si(1) C(4) 2.826(4) yes . 55501
Si(1) C(5) 2.810(4) yes . 55501
Si(1) C(6) 2.777(4) yes . 55501
N(1) N(2) 2.892(5) yes . 55501
N(1) C(9) 2.437(7) yes . 55501
N(1) C(9) 2.437(7) yes . 45502
N(1) Li(1) 2.137(7) yes . 55501
N(2) N(1) 2.892(5) yes . 55501
N(2) C(8) 2.458(7) yes . 55501
N(2) C(8) 2.458(7) yes . 45502
N(2) Li(1) 2.125(7) yes . 55501
N(3) N(4) 2.940(5) yes . 55501
N(3) C(13) 2.475(8) yes . 55501
N(3) C(13) 2.475(8) yes . 45502
N(3) Li(2) 2.173(7) yes . 55501
N(4) N(3) 2.940(5) yes . 55501
N(4) C(12) 2.434(8) yes . 55501
N(4) C(12) 2.434(8) yes . 45502
N(4) Li(2) 2.132(7) yes . 55501
C(1) S(1) 3.276(5) yes . 55501
C(1) C(2) 3.041(9) yes . 55501
C(1) C(3) 3.045(5) yes . 55501
C(1) C(4) 3.414(6) yes . 55501
C(1) C(6) 3.354(7) yes . 55501
C(2) S(1) 3.298(4) yes . 55501
C(2) Si(1) 1.893(4) yes . 55501
C(2) C(1) 3.041(9) yes . 55501
C(2) C(3) 3.023(6) yes . 55501
C(2) C(4) 3.330(7) yes . 55501
C(2) C(5) 3.434(8) yes . 55501
C(3) S(1) 3.275(3) yes . 55501
C(3) Si(1) 1.901(3) yes . 55501
C(3) C(1) 3.045(5) yes . 55501
C(3) C(2) 3.023(6) yes . 55501
C(3) C(6) 1.541(5) yes . 55501
C(4) Si(1) 2.826(4) yes . 55501
C(4) C(1) 3.414(6) yes . 55501
C(4) C(2) 3.330(7) yes . 55501
C(4) C(5) 2.501(6) yes . 55501
C(4) C(6) 2.515(6) yes . 55501
C(5) Si(1) 2.810(4) yes . 55501
C(5) C(2) 3.434(8) yes . 55501
C(5) C(4) 2.501(6) yes . 55501
C(5) C(6) 2.508(7) yes . 55501
C(6) Si(1) 2.777(4) yes . 55501
C(6) C(1) 3.354(7) yes . 55501
C(6) C(3) 1.541(5) yes . 55501
C(6) C(4) 2.515(6) yes . 55501
C(6) C(5) 2.508(7) yes . 55501
C(7) C(7) 2.378(6) yes . 45502
C(7) C(8) 2.553(8) yes . 55501
C(7) C(8) 2.254(8) yes . 45502
C(7) C(9) 3.264(8) yes . 55501
C(7) Li(1) 2.981(7) yes . 55501
C(8) N(2) 2.458(7) yes . 55501
C(8) C(7) 2.553(8) yes . 55501
C(8) C(7) 2.254(8) yes . 45502
C(8) C(10) 3.31(1) yes . 55501
C(8) Li(1) 2.882(8) yes . 55501
C(9) N(1) 2.437(7) yes . 55501
C(9) C(7) 3.264(8) yes . 55501
C(9) C(10) 2.59(1) yes . 55501
C(9) C(10) 2.13(1) yes . 45502
C(9) Li(1) 2.832(8) yes . 55501
C(10) C(8) 3.31(1) yes . 55501
C(10) C(9) 2.59(1) yes . 55501
C(10) C(9) 2.13(1) yes . 45502
C(10) C(10) 2.35(1) yes . 45502
C(10) Li(1) 2.983(8) yes . 55501
C(11) C(11) 2.35(1) yes . 45502
C(11) C(12) 2.52(1) yes . 55501
C(11) C(12) 2.14(1) yes . 45502
C(11) C(13) 3.28(1) yes . 55501
C(11) Li(2) 3.044(9) yes . 55501
C(12) N(4) 2.434(8) yes . 55501
C(12) C(11) 2.52(1) yes . 55501
C(12) C(11) 2.14(1) yes . 45502
C(12) C(14) 3.280(9) yes . 55501
C(12) Li(2) 2.831(8) yes . 55501
C(13) N(3) 2.475(8) yes . 55501
C(13) C(11) 3.28(1) yes . 55501
C(13) C(14) 2.540(8) yes . 55501
C(13) C(14) 2.213(9) yes . 45502
C(13) Li(2) 2.856(8) yes . 55501
C(14) C(12) 3.280(9) yes . 55501
C(14) C(13) 2.540(8) yes . 55501
C(14) C(13) 2.213(9) yes . 45502
C(14) C(14) 2.295(7) yes . 45502
C(14) Li(2) 2.976(8) yes . 55501
Li(1) S(1) 2.426(4) yes . 55501
Li(1) S(1) 2.426(4) yes . 45502
Li(1) N(1) 2.137(7) yes . 55501
Li(1) N(2) 2.125(7) yes . 55501
Li(1) C(7) 2.981(7) yes . 55501
Li(1) C(7) 2.981(7) yes . 45502
Li(1) C(8) 2.882(8) yes . 55501
Li(1) C(8) 2.882(8) yes . 45502
Li(1) C(9) 2.832(8) yes . 55501
Li(1) C(9) 2.832(8) yes . 45502
Li(1) C(10) 2.983(8) yes . 55501
Li(1) C(10) 2.983(8) yes . 45502
Li(1) Li(2) 3.136(8) yes . 55501
Li(2) S(1) 2.400(4) yes . 55501
Li(2) S(1) 2.400(4) yes . 45502
Li(2) N(3) 2.173(7) yes . 55501
Li(2) N(4) 2.132(7) yes . 55501
Li(2) C(11) 3.044(9) yes . 55501
Li(2) C(11) 3.044(9) yes . 45502
Li(2) C(12) 2.831(8) yes . 55501
Li(2) C(12) 2.831(8) yes . 45502
Li(2) C(13) 2.856(8) yes . 55501
Li(2) C(13) 2.856(8) yes . 45502
Li(2) C(14) 2.976(8) yes . 55501
Li(2) C(14) 2.976(8) yes . 45502
Li(2) Li(1) 3.136(8) yes . 55501
S(1) S(1) 30.520(1) yes . 65502

loop_
_geom_torsion_atom_site_label_1
_geom_torsion_atom_site_label_2
_geom_torsion_atom_site_label_3
_geom_torsion_atom_site_label_4
_geom_torsion
_geom_torsion_publ_flag
_geom_torsion_site_symmetry_1
_geom_torsion_site_symmetry_2
_geom_torsion_site_symmetry_3
_geom_torsion_site_symmetry_4
Li(1) S(1) Si(1) C(1) -1.4(2) yes . . . .
Li(1) S(1) Si(1) C(2) 120.4(3) yes . . . .
Li(1) S(1) Si(1) C(3) -121.9(1) yes . . . .
Li(2) S(1) Si(1) C(1) -126.0(2) yes . . . .
Li(2) S(1) Si(1) C(2) -4.3(3) yes . . . .
Li(2) S(1) Si(1) C(3) 113.5(1) yes . . . .
Si(1) S(1) Li(1) N(1) 60.2(3) yes . . . .
Si(1) S(1) Li(1) N(2) -44.7(4) yes . . . .
Li(2) S(1) Li(1) N(1) -157.6(3) yes . . . .
Li(2) S(1) Li(1) N(2) 97.5(3) yes . . . .
Si(1) S(1) Li(2) N(3) 43.6(4) yes . . . .
Si(1) S(1) Li(2) N(4) -61.3(3) yes . . . .
Li(1) S(1) Li(2) N(3) -98.9(3) yes . . . .
Li(1) S(1) Li(2) N(4) 156.2(3) yes . . . .
S(1) Si(1) C(3) C(4) -177.3(2) yes . . . .
S(1) Si(1) C(3) C(5) -56.1(3) yes . . . .
S(1) Si(1) C(3) C(6) 63.5(2) yes . . . .
C(1) Si(1) C(3) C(4) 59.6(3) yes . . . .
C(1) Si(1) C(3) C(5) -179.2(3) yes . . . .
C(1) Si(1) C(3) C(6) -59.6(2) yes . . . .
C(2) Si(1) C(3) C(4) -55.7(3) yes . . . .
C(2) Si(1) C(3) C(5) 65.5(3) yes . . . .
C(2) Si(1) C(3) C(6) -174.9(2) yes . . . .
C(7) N(1) C(8) C(9) -84.6(6) yes . . . .
Li(1) N(1) C(8) C(9) 40.6(6) yes . . . .
C(7) N(1) Li(1) S(1) -4.2(3) yes . . . .
C(7) N(1) Li(1) N(2) 119.2(2) yes . . . .
C(8) N(1) Li(1) S(1) -135.6(2) yes . . . .
C(8) N(1) Li(1) N(2) -12.16(4) yes . . . .
C(10) N(2) C(9) C(8) -81.8(6) yes . . . .
Li(1) N(2) C(9) C(8) 47.1(5) yes . . . .
C(9) N(2) Li(1) S(1) 105.7(3) yes . . . .
C(9) N(2) Li(1) N(1) -18.65(7) yes . . . .
C(10) N(2) Li(1) S(1) -117.7(2) yes . . . .
C(10) N(2) Li(1) N(1) 117.9(2) yes . . . .
C(11) N(3) C(12) C(13) 82.3(6) yes . . . .
Li(2) N(3) C(12) C(13) -43.8(5) yes . . . .
C(11) N(3) Li(2) S(1) 121.4(2) yes . . . .
C(11) N(3) Li(2) N(4) -115.5(2) yes . . . .
C(12) N(3) Li(2) S(1) -107.7(2) yes . . . .
C(12) N(3) Li(2) N(4) 15.40(5) yes . . . .
C(14) N(4) C(13) C(12) 86.2(6) yes . . . .
Li(2) N(4) C(13) C(12) -41.1(5) yes . . . .
C(13) N(4) Li(2) S(1) 137.6(2) yes . . . .
C(13) N(4) Li(2) N(3) 13.68(5) yes . . . .
C(14) N(4) Li(2) S(1) 4.1(4) yes . . . .
C(14) N(4) Li(2) N(3) -119.9(2) yes . . . .
N(1) C(8) C(9) N(2) -62.9(8) yes . . . .
N(3) C(12) C(13) N(4) 62.5(7) yes . . . .
